data_2242416
loop_
_publ_author_name
'Makarova, Maria'
'Tsygankov, Alexey A.'
'Chusova, Olga'
'Linko, Ivan V.'
'Dorovatovskii, Pavel V.'
'Zubavichus, Yan V.'

_publ_section_title
;
 Synthesis, crystal structure and catalytic activity in reductive
 amination of
 dichlorido(\h^6^-<i>p</i>-cymene)(2'-dicyclohexylphosphanyl-2,6-dimethoxybiphenyl-\k<i>P</i>)ruthenium(II)
;
_journal_coeditor_code SU5428
_journal_issue 4
_journal_name_full 'Acta Crystallographica Section E'
_journal_page_first 487
_journal_page_last 491
_journal_paper_doi 10.1107/S2056989018003821
_journal_volume 74
_journal_year 2018
_chemical_formula_iupac '[Ru Cl2 (C10 H14) (C26 H35 O2 P)]'
_chemical_formula_moiety 'C36 H49 Cl2 O2 P Ru'
_chemical_formula_sum 'C36 H49 Cl2 O2 P Ru'
_chemical_formula_weight 716.69
_chemical_name_systematic
Dichlorido(\h^6^-<i>p</i>-cymene)(2'-dicyclohexylphosphanyl-2,6-dimethoxybiphenyl-\k<i>P</i>)ruthenium(II)
_space_group_crystal_system monoclinic
_space_group_IT_number 14
_space_group_name_Hall '-P 2ybc'
_space_group_name_H-M_alt 'P 1 21/c 1'
_symmetry_space_group_name_Hall '-P 2ybc'
_symmetry_space_group_name_H-M 'P 1 21/c 1'
_atom_sites_solution_hydrogens geom
_atom_sites_solution_primary direct
_atom_sites_solution_secondary difmap
_audit_creation_method SHELXL-2014/6
_cell_angle_alpha 90
_cell_angle_beta 118.17(3)
_cell_angle_gamma 90
_cell_formula_units_Z 8
_cell_length_a 19.790(4)
_cell_length_b 19.950(4)
_cell_length_c 20.225(4)
_cell_measurement_reflns_used 600
_cell_measurement_temperature 100(2)
_cell_measurement_theta_max 35.0
_cell_measurement_theta_min 3.2
_cell_volume 7039(3)
_computing_cell_refinement
;
<i>iMosflm</i> (Battye <i>et al.</i>,  2011)
;
_computing_data_collection
;
<i>MARCCD</i> (Doyle, 2011)
;
_computing_data_reduction
;
<i>iMosflm</i> (Battye <i>et al.</i>,  2011)
;
_computing_molecular_graphics
;
SHELXTL (Sheldrick, 2008) and Mercury (Macrae <i>et al.</i>,
2008)
;
_computing_publication_material
;
SHELXL (Sheldrick, 2015b), PLATON (Spek, 2009) and
publCIF(Westrip, 2010)
;
_computing_structure_refinement
;
SHELXL2014 (Sheldrick, 2015b)
;
_computing_structure_solution
;
SHELXT (Sheldrick, 2015a)
;
_diffrn_ambient_temperature 100(2)
_diffrn_measured_fraction_theta_full 0.995
_diffrn_measured_fraction_theta_max 0.965
_diffrn_measurement_device_type 'Rayonix SX165 CCD'
_diffrn_measurement_method '\f scan'
_diffrn_radiation_type synchrotron
_diffrn_radiation_wavelength 0.96260
_diffrn_reflns_av_R_equivalents 0.0800
_diffrn_reflns_limit_h_max 23
_diffrn_reflns_limit_h_min -25
_diffrn_reflns_limit_k_max 25
_diffrn_reflns_limit_k_min -25
_diffrn_reflns_limit_l_max 24
_diffrn_reflns_limit_l_min -26
_diffrn_reflns_number 85347
_diffrn_reflns_theta_full 35.279
_diffrn_reflns_theta_max 38.443
_diffrn_reflns_theta_min 3.199
_exptl_absorpt_coefficient_mu 1.520
_exptl_absorpt_correction_T_max 0.850
_exptl_absorpt_correction_T_min 0.730
_exptl_absorpt_correction_type multi-scan
_exptl_absorpt_process_details
;
(SCALA; Evans, 2006)
;
_exptl_crystal_colour dark-orange
_exptl_crystal_density_diffrn 1.353
_exptl_crystal_description prism
_exptl_crystal_F_000 2992
_exptl_crystal_size_max 0.20
_exptl_crystal_size_mid 0.15
_exptl_crystal_size_min 0.10
_refine_diff_density_max 1.921
_refine_diff_density_min -1.773
_refine_ls_extinction_coef 0.00120(10)
_refine_ls_extinction_expression Fc^*^=kFc[1+0.001xFc^2^\l^3^/sin(2\q)]^-1/4^
_refine_ls_extinction_method
;
SHELXL2014 (Sheldrick, 2015b)
;
_refine_ls_goodness_of_fit_ref 1.070
_refine_ls_hydrogen_treatment constr
_refine_ls_matrix_type full
_refine_ls_number_parameters 768
_refine_ls_number_reflns 15331
_refine_ls_number_restraints 0
_refine_ls_restrained_S_all 1.070
_refine_ls_R_factor_all 0.0788
_refine_ls_R_factor_gt 0.0591
_refine_ls_shift/su_max 0.001
_refine_ls_shift/su_mean 0.000
_refine_ls_structure_factor_coef Fsqd
_refine_ls_weighting_details 'w=1/[\s^2^(Fo^2^)+(0.0738P)^2^+8.8P] where P=(Fo^2^+2Fc^2^)/3'
_refine_ls_weighting_scheme calc
_refine_ls_wR_factor_gt 0.1421
_refine_ls_wR_factor_ref 0.1598
_reflns_number_gt 11898
_reflns_number_total 15331
_reflns_threshold_expression 'I > 2\s(I)'
_cod_data_source_file su5428sup1.cif
_cod_data_source_block I
_cod_database_code 2242416
_shelx_space_group_comment
;
The symmetry employed for this shelxl refinement is uniquely defined
by the following loop, which should always be used as a source of
symmetry information in preference to the above space-group names.
They are only intended as comments.
;
_shelx_estimated_absorpt_t_min 0.738
_shelx_estimated_absorpt_t_max 0.855
_shelxl_version_number 2014/6

loop_
_space_group_symop_operation_xyz
'x, y, z'
'-x, y+1/2, -z+1/2'
'-x, -y, -z'
'x, -y-1/2, z-1/2'

loop_
_atom_site_type_symbol
_atom_site_label
_atom_site_fract_x
_atom_site_fract_y
_atom_site_fract_z
_atom_site_U_iso_or_equiv
_atom_site_adp_type
_atom_site_calc_flag
_atom_site_occupancy
Ru Ru1 0.39465(2) 0.34941(2) 0.26968(2) 0.02059(11) Uani d 1
Cl Cl1 0.37597(5) 0.31613(4) 0.37623(5) 0.0248(2) Uani d 1
Cl Cl2 0.30004(5) 0.26463(4) 0.19505(5) 0.0264(2) Uani d 1
P P1 0.49089(5) 0.26228(4) 0.30732(5) 0.0197(2) Uani d 1
O O1 0.70112(16) 0.17532(12) 0.34952(16) 0.0293(6) Uani d 1
O O2 0.63517(16) 0.39635(13) 0.25883(17) 0.0329(6) Uani d 1
C C1 0.3772(2) 0.41199(16) 0.1694(2) 0.0237(8) Uani d 1
C C2 0.3194(2) 0.42974(17) 0.1905(2) 0.0275(9) Uani d 1
H H2 0.2668 0.4275 0.1540 0.033 Uiso calc 1
C C3 0.3389(3) 0.45023(17) 0.2638(3) 0.0325(10) Uani d 1
H H3 0.2996 0.4630 0.2756 0.039 Uiso calc 1
C C4 0.4174(3) 0.45222(16) 0.3212(2) 0.0322(10) Uani d 1
C C5 0.4762(2) 0.43513(17) 0.3016(2) 0.0266(8) Uani d 1
H H5 0.5287 0.4375 0.3382 0.032 Uiso calc 1
C C6 0.4548(2) 0.41436(16) 0.2261(2) 0.0255(8) Uani d 1
H H6 0.4939 0.4018 0.2139 0.031 Uiso calc 1
C C7 0.3581(3) 0.39964(19) 0.0878(2) 0.0339(9) Uani d 1
H H7 0.4004 0.3720 0.0882 0.041 Uiso calc 1
C C8 0.3595(3) 0.46815(19) 0.0540(2) 0.0371(10) Uani d 1
H H8A 0.3200 0.4971 0.0549 0.056 Uiso calc 1
H H8B 0.3495 0.4622 0.0021 0.056 Uiso calc 1
H H8C 0.4099 0.4889 0.0834 0.056 Uiso calc 1
C C9 0.2837(4) 0.3638(3) 0.0395(3) 0.075(2) Uani d 1
H H9A 0.2857 0.3185 0.0590 0.113 Uiso calc 1
H H9B 0.2757 0.3611 -0.0121 0.113 Uiso calc 1
H H9C 0.2412 0.3886 0.0401 0.113 Uiso calc 1
C C10 0.4381(3) 0.4735(2) 0.4003(3) 0.0489(13) Uani d 1
H H10A 0.4028 0.4525 0.4154 0.073 Uiso calc 1
H H10B 0.4342 0.5224 0.4021 0.073 Uiso calc 1
H H10C 0.4907 0.4595 0.4345 0.073 Uiso calc 1
C C11 0.5865(2) 0.30029(17) 0.3731(2) 0.0235(8) Uani d 1
C C12 0.6558(2) 0.30373(18) 0.3684(2) 0.0255(8) Uani d 1
C C13 0.7216(2) 0.3298(2) 0.4312(2) 0.0331(9) Uani d 1
H H13 0.7687 0.3309 0.4294 0.040 Uiso calc 1
C C14 0.7204(3) 0.3538(2) 0.4953(3) 0.0359(10) Uani d 1
H H14 0.7659 0.3702 0.5365 0.043 Uiso calc 1
C C15 0.6510(2) 0.35352(19) 0.4982(2) 0.0315(9) Uani d 1
H H15 0.6487 0.3708 0.5409 0.038 Uiso calc 1
C C16 0.5856(2) 0.32755(18) 0.4379(2) 0.0269(8) Uani d 1
H H16 0.5387 0.3280 0.4401 0.032 Uiso calc 1
C C17 0.6690(2) 0.28524(18) 0.3027(2) 0.0249(8) Uani d 1
C C18 0.6972(2) 0.22167(18) 0.2973(2) 0.0258(8) Uani d 1
C C19 0.7185(2) 0.2073(2) 0.2411(2) 0.0316(9) Uani d 1
H H19 0.7372 0.1642 0.2380 0.038 Uiso calc 1
C C20 0.7113(3) 0.2582(2) 0.1901(3) 0.0359(10) Uani d 1
H H20 0.7253 0.2491 0.1521 0.043 Uiso calc 1
C C21 0.6841(2) 0.3218(2) 0.1940(2) 0.0335(9) Uani d 1
H H21 0.6800 0.3557 0.1594 0.040 Uiso calc 1
C C22 0.6627(2) 0.33488(19) 0.2500(2) 0.0279(8) Uani d 1
C C23 0.7143(3) 0.10637(19) 0.3367(3) 0.0392(11) Uani d 1
H H23A 0.6770 0.0932 0.2856 0.059 Uiso calc 1
H H23B 0.7086 0.0774 0.3728 0.059 Uiso calc 1
H H23C 0.7663 0.1018 0.3429 0.059 Uiso calc 1
C C24 0.6260(3) 0.4486(2) 0.2060(3) 0.0403(11) Uani d 1
H H24A 0.5901 0.4337 0.1551 0.060 Uiso calc 1
H H24B 0.6757 0.4586 0.2087 0.060 Uiso calc 1
H H24C 0.6059 0.4891 0.2181 0.060 Uiso calc 1
C C25 0.4883(2) 0.19855(17) 0.3755(2) 0.0226(8) Uani d 1
H H25 0.4913 0.2267 0.4177 0.027 Uiso calc 1
C C26 0.5590(2) 0.15215(17) 0.4139(2) 0.0257(8) Uani d 1
H H26A 0.5564 0.1164 0.3789 0.031 Uiso calc 1
H H26B 0.6066 0.1782 0.4288 0.031 Uiso calc 1
C C27 0.5592(2) 0.12113(19) 0.4837(2) 0.0310(9) Uani d 1
H H27A 0.5674 0.1570 0.5207 0.037 Uiso calc 1
H H27B 0.6022 0.0890 0.5072 0.037 Uiso calc 1
C C28 0.4830(2) 0.08444(19) 0.4640(2) 0.0325(9) Uani d 1
H H28A 0.4794 0.0439 0.4343 0.039 Uiso calc 1
H H28B 0.4835 0.0698 0.5110 0.039 Uiso calc 1
C C29 0.4117(2) 0.12857(19) 0.4191(2) 0.0309(9) Uani d 1
H H29A 0.3649 0.1012 0.4032 0.037 Uiso calc 1
H H29B 0.4105 0.1652 0.4516 0.037 Uiso calc 1
C C30 0.4126(2) 0.15879(17) 0.3496(2) 0.0248(8) Uani d 1
H H30A 0.3681 0.1890 0.3232 0.030 Uiso calc 1
H H30B 0.4092 0.1226 0.3146 0.030 Uiso calc 1
C C31 0.5014(2) 0.21346(17) 0.2328(2) 0.0235(8) Uani d 1
H H31 0.5564 0.1999 0.2545 0.028 Uiso calc 1
C C32 0.4824(2) 0.25709(17) 0.1633(2) 0.0253(8) Uani d 1
H H32A 0.5147 0.2979 0.1791 0.030 Uiso calc 1
H H32B 0.4281 0.2713 0.1407 0.030 Uiso calc 1
C C33 0.4959(3) 0.2195(2) 0.1038(2) 0.0327(9) Uani d 1
H H33A 0.4813 0.2487 0.0596 0.039 Uiso calc 1
H H33B 0.5510 0.2085 0.1248 0.039 Uiso calc 1
C C34 0.4483(3) 0.15464(19) 0.0796(2) 0.0358(10) Uani d 1
H H34A 0.3931 0.1659 0.0533 0.043 Uiso calc 1
H H34B 0.4606 0.1294 0.0444 0.043 Uiso calc 1
C C35 0.4661(3) 0.11097(19) 0.1486(2) 0.0325(9) Uani d 1
H H35A 0.5202 0.0962 0.1715 0.039 Uiso calc 1
H H35B 0.4334 0.0704 0.1322 0.039 Uiso calc 1
C C36 0.4525(2) 0.14818(17) 0.2079(2) 0.0264(8) Uani d 1
H H36A 0.4666 0.1188 0.2519 0.032 Uiso calc 1
H H36B 0.3975 0.1596 0.1868 0.032 Uiso calc 1
Ru Ru2 0.11771(2) 0.45313(2) 0.25706(2) 0.02841(11) Uani d 1
Cl Cl3 0.20723(6) 0.54512(4) 0.31822(6) 0.0308(2) Uani d 1
Cl Cl4 0.12802(6) 0.48211(5) 0.14440(6) 0.0320(2) Uani d 1
P P2 0.01492(6) 0.53415(5) 0.21645(6) 0.0281(2) Uani d 1
O O3 -0.19526(16) 0.61509(13) 0.16977(16) 0.0319(6) Uani d 1
O O4 -0.12390(17) 0.40226(15) 0.28418(18) 0.0409(7) Uani d 1
C C37 0.1490(3) 0.39587(19) 0.3650(3) 0.0339(10) Uani d 1
C C38 0.2032(2) 0.37920(18) 0.3386(2) 0.0293(9) Uani d 1
H H38 0.2564 0.3846 0.3716 0.035 Uiso calc 1
C C39 0.1800(3) 0.35547(18) 0.2664(3) 0.0356(10) Uani d 1
H H39 0.2175 0.3443 0.2515 0.043 Uiso calc 1
C C40 0.0995(3) 0.34759(19) 0.2137(3) 0.0403(11) Uani d 1
C C41 0.0448(3) 0.3627(2) 0.2383(3) 0.0414(11) Uani d 1
H H41 -0.0083 0.3568 0.2053 0.050 Uiso calc 1
C C42 0.0702(3) 0.38710(19) 0.3141(3) 0.0375(11) Uani d 1
H H42 0.0332 0.3974 0.3298 0.045 Uiso calc 1
C C43 0.1769(3) 0.4108(2) 0.4482(3) 0.0438(12) Uani d 1
H H43 0.1349 0.4347 0.4528 0.053 Uiso calc 1
C C44 0.1908(4) 0.3431(2) 0.4895(3) 0.0590(15) Uani d 1
H H44A 0.1430 0.3174 0.4684 0.088 Uiso calc 1
H H44B 0.2084 0.3512 0.5430 0.088 Uiso calc 1
H H44C 0.2300 0.3178 0.4835 0.088 Uiso calc 1
C C45 0.2497(4) 0.4544(2) 0.4859(3) 0.0578(15) Uani d 1
H H45A 0.2920 0.4317 0.4828 0.087 Uiso calc 1
H H45B 0.2633 0.4616 0.5386 0.087 Uiso calc 1
H H45C 0.2400 0.4978 0.4601 0.087 Uiso calc 1
C C46 0.0759(3) 0.3237(2) 0.1349(3) 0.0546(14) Uani d 1
H H46A 0.0201 0.3271 0.1047 0.082 Uiso calc 1
H H46B 0.0916 0.2770 0.1364 0.082 Uiso calc 1
H H46C 0.1006 0.3516 0.1126 0.082 Uiso calc 1
C C47 -0.0779(2) 0.48924(18) 0.1583(2) 0.0298(9) Uani d 1
C C48 -0.1455(2) 0.48246(18) 0.1672(2) 0.0281(8) Uani d 1
C C49 -0.2067(2) 0.44357(19) 0.1142(2) 0.0315(9) Uani d 1
H H49 -0.2513 0.4387 0.1202 0.038 Uiso calc 1
C C50 -0.2050(2) 0.41191(19) 0.0536(2) 0.0336(9) Uani d 1
H H50 -0.2474 0.3862 0.0192 0.040 Uiso calc 1
C C51 -0.1395(2) 0.4188(2) 0.0443(3) 0.0364(10) Uani d 1
H H51 -0.1372 0.3979 0.0033 0.044 Uiso calc 1
C C52 -0.0778(2) 0.45664(19) 0.0960(3) 0.0339(10) Uani d 1
H H52 -0.0337 0.4607 0.0892 0.041 Uiso calc 1
C C53 -0.1596(2) 0.50943(19) 0.2295(2) 0.0295(9) Uani d 1
C C54 -0.1899(2) 0.5741(2) 0.2270(2) 0.0300(9) Uani d 1
C C55 -0.2122(2) 0.5943(2) 0.2811(3) 0.0364(10) Uani d 1
H H55 -0.2316 0.6381 0.2801 0.044 Uiso calc 1
C C56 -0.2050(3) 0.5477(2) 0.3363(3) 0.0449(12) Uani d 1
H H56 -0.2207 0.5605 0.3721 0.054 Uiso calc 1
C C57 -0.1756(3) 0.4836(2) 0.3403(3) 0.0434(11) Uani d 1
H H57 -0.1705 0.4533 0.3787 0.052 Uiso calc 1
C C58 -0.1536(2) 0.4648(2) 0.2865(3) 0.0345(10) Uani d 1
C C59 -0.2050(3) 0.68606(19) 0.1768(3) 0.0354(10) Uani d 1
H H59A -0.1990 0.7103 0.1377 0.053 Uiso calc 1
H H59B -0.1662 0.7016 0.2262 0.053 Uiso calc 1
H H59C -0.2562 0.6944 0.1711 0.053 Uiso calc 1
C C60 -0.1214(3) 0.3521(2) 0.3364(3) 0.0505(13) Uani d 1
H H60A -0.1026 0.3099 0.3265 0.076 Uiso calc 1
H H60B -0.1730 0.3455 0.3305 0.076 Uiso calc 1
H H60C -0.0870 0.3669 0.3877 0.076 Uiso calc 1
C C61 0.0064(2) 0.59682(19) 0.1432(3) 0.0315(9) Uani d 1
H H61 -0.0010 0.5687 0.0994 0.038 Uiso calc 1
C C62 -0.0677(2) 0.6395(2) 0.1133(3) 0.0362(10) Uani d 1
H H62A -0.1119 0.6102 0.1032 0.043 Uiso calc 1
H H62B -0.0627 0.6730 0.1515 0.043 Uiso calc 1
C C63 -0.0813(3) 0.6754(2) 0.0408(3) 0.0420(11) Uani d 1
H H63A -0.1278 0.7036 0.0226 0.050 Uiso calc 1
H H63B -0.0900 0.6417 0.0017 0.050 Uiso calc 1
C C64 -0.0122(3) 0.7195(2) 0.0542(3) 0.0448(11) Uani d 1
H H64A -0.0213 0.7404 0.0063 0.054 Uiso calc 1
H H64B -0.0066 0.7559 0.0898 0.054 Uiso calc 1
C C65 0.0622(3) 0.6782(2) 0.0862(3) 0.0376(10) Uani d 1
H H65A 0.1058 0.7082 0.0966 0.045 Uiso calc 1
H H65B 0.0585 0.6448 0.0484 0.045 Uiso calc 1
C C66 0.0772(2) 0.64132(19) 0.1594(3) 0.0343(10) Uani d 1
H H66A 0.0856 0.6744 0.1991 0.041 Uiso calc 1
H H66B 0.1236 0.6131 0.1771 0.041 Uiso calc 1
C C67 0.0060(2) 0.58350(19) 0.2913(2) 0.0314(9) Uani d 1
H H67 -0.0488 0.5978 0.2701 0.038 Uiso calc 1
C C68 0.0244(3) 0.5391(2) 0.3605(3) 0.0365(10) Uani d 1
H H68A 0.0785 0.5242 0.3830 0.044 Uiso calc 1
H H68B -0.0086 0.4988 0.3444 0.044 Uiso calc 1
C C69 0.0115(3) 0.5774(2) 0.4203(3) 0.0453(11) Uani d 1
H H69A -0.0433 0.5896 0.3993 0.054 Uiso calc 1
H H69B 0.0252 0.5481 0.4644 0.054 Uiso calc 1
C C70 0.0610(3) 0.6411(3) 0.4448(3) 0.0511(13) Uani d 1
H H70A 0.0497 0.6667 0.4803 0.061 Uiso calc 1
H H70B 0.1159 0.6284 0.4709 0.061 Uiso calc 1
C C71 0.0452(3) 0.6850(2) 0.3772(3) 0.0515(13) Uani d 1
H H71A 0.0801 0.7241 0.3944 0.062 Uiso calc 1
H H71B -0.0080 0.7020 0.3552 0.062 Uiso calc 1
C C72 0.0558(3) 0.6480(2) 0.3162(3) 0.0380(10) Uani d 1
H H72A 0.1105 0.6359 0.3357 0.046 Uiso calc 1
H H72B 0.0410 0.6778 0.2724 0.046 Uiso calc 1

loop_
_atom_site_aniso_label
_atom_site_aniso_U_11
_atom_site_aniso_U_22
_atom_site_aniso_U_33
_atom_site_aniso_U_12
_atom_site_aniso_U_13
_atom_site_aniso_U_23
Ru1 0.0215(2) 0.01744(15) 0.02680(18) 0.00103(10) 0.01469(15) 0.00164(10)
Cl1 0.0269(5) 0.0244(4) 0.0302(5) 0.0029(3) 0.0192(4) 0.0034(3)
Cl2 0.0258(5) 0.0221(4) 0.0314(5) -0.0006(3) 0.0137(4) 0.0002(3)
P1 0.0193(5) 0.0175(4) 0.0245(5) 0.0013(3) 0.0122(4) 0.0013(3)
O1 0.0334(17) 0.0230(13) 0.0375(16) 0.0036(11) 0.0216(14) 0.0033(11)
O2 0.0303(17) 0.0280(14) 0.0454(18) 0.0040(12) 0.0220(15) 0.0080(12)
C1 0.031(2) 0.0181(16) 0.0247(19) 0.0002(15) 0.0151(18) 0.0124(14)
C2 0.026(2) 0.0175(16) 0.039(2) 0.0127(15) 0.0153(19) 0.0206(15)
C3 0.041(3) 0.0167(17) 0.055(3) 0.0120(16) 0.036(3) 0.0093(16)
C4 0.058(3) 0.0095(16) 0.036(2) -0.0049(16) 0.029(2) -0.0083(14)
C5 0.027(2) 0.0149(16) 0.033(2) -0.0127(15) 0.0110(19) -0.0028(14)
C6 0.029(2) 0.0179(16) 0.041(2) -0.0032(15) 0.026(2) 0.0066(15)
C7 0.045(3) 0.030(2) 0.029(2) 0.0005(18) 0.020(2) 0.0018(16)
C8 0.057(3) 0.029(2) 0.036(2) 0.0077(19) 0.031(2) 0.0073(17)
C9 0.084(5) 0.106(5) 0.023(3) -0.053(4) 0.014(3) -0.001(3)
C10 0.086(4) 0.031(2) 0.045(3) -0.015(2) 0.043(3) -0.0092(19)
C11 0.023(2) 0.0212(17) 0.028(2) -0.0001(14) 0.0136(18) -0.0002(14)
C12 0.024(2) 0.0229(18) 0.033(2) 0.0020(15) 0.0155(19) 0.0021(15)
C13 0.019(2) 0.042(2) 0.038(2) -0.0065(17) 0.013(2) -0.0056(18)
C14 0.026(3) 0.042(2) 0.033(2) -0.0061(18) 0.009(2) -0.0090(18)
C15 0.033(3) 0.032(2) 0.031(2) -0.0037(17) 0.015(2) -0.0080(16)
C16 0.022(2) 0.0285(19) 0.032(2) 0.0003(16) 0.0147(19) -0.0007(16)
C17 0.024(2) 0.0261(18) 0.029(2) -0.0012(15) 0.0156(18) 0.0018(15)
C18 0.020(2) 0.0291(19) 0.031(2) -0.0022(15) 0.0135(18) 0.0022(15)
C19 0.025(2) 0.035(2) 0.040(2) 0.0033(17) 0.020(2) 0.0004(17)
C20 0.033(3) 0.046(2) 0.037(2) -0.0030(19) 0.024(2) -0.0013(19)
C21 0.033(3) 0.039(2) 0.035(2) -0.0063(18) 0.021(2) 0.0060(18)
C22 0.020(2) 0.0284(19) 0.034(2) -0.0024(16) 0.0126(19) 0.0013(16)
C23 0.047(3) 0.027(2) 0.054(3) 0.0074(19) 0.032(3) 0.0035(19)
C24 0.037(3) 0.031(2) 0.058(3) -0.0012(18) 0.026(3) 0.0140(19)
C25 0.023(2) 0.0211(17) 0.028(2) 0.0020(14) 0.0153(18) 0.0023(14)
C26 0.024(2) 0.0211(17) 0.033(2) 0.0013(15) 0.0141(19) 0.0007(14)
C27 0.034(3) 0.0260(19) 0.035(2) 0.0056(17) 0.018(2) 0.0036(16)
C28 0.040(3) 0.0262(19) 0.035(2) 0.0031(17) 0.021(2) 0.0091(16)
C29 0.035(3) 0.0265(19) 0.039(2) -0.0015(17) 0.025(2) 0.0033(16)
C30 0.026(2) 0.0222(17) 0.029(2) 0.0007(15) 0.0156(18) 0.0022(14)
C31 0.022(2) 0.0205(17) 0.030(2) 0.0032(14) 0.0147(18) -0.0001(14)
C32 0.030(2) 0.0198(17) 0.031(2) 0.0030(15) 0.0182(19) 0.0006(14)
C33 0.044(3) 0.032(2) 0.028(2) 0.0043(18) 0.023(2) 0.0001(16)
C34 0.046(3) 0.032(2) 0.028(2) 0.0030(18) 0.016(2) -0.0031(16)
C35 0.043(3) 0.0243(19) 0.030(2) 0.0005(17) 0.017(2) -0.0013(15)
C36 0.028(2) 0.0201(17) 0.031(2) 0.0002(15) 0.0135(19) 0.0012(14)
Ru2 0.0228(2) 0.02222(17) 0.0449(2) -0.00017(11) 0.01981(17) -0.00099(12)
Cl3 0.0262(6) 0.0247(4) 0.0429(6) -0.0014(4) 0.0175(5) -0.0024(4)
Cl4 0.0266(6) 0.0308(5) 0.0447(6) 0.0016(4) 0.0219(5) -0.0013(4)
P2 0.0206(6) 0.0250(5) 0.0415(6) -0.0002(4) 0.0170(5) -0.0031(4)
O3 0.0325(17) 0.0276(14) 0.0412(17) 0.0050(12) 0.0221(15) -0.0003(12)
O4 0.0315(18) 0.0410(17) 0.0512(19) 0.0036(13) 0.0204(16) 0.0143(14)
C37 0.039(3) 0.0228(19) 0.045(3) 0.0032(17) 0.024(2) 0.0075(17)
C38 0.023(2) 0.0211(18) 0.043(2) 0.0086(15) 0.015(2) 0.0097(16)
C39 0.037(3) 0.0180(18) 0.061(3) 0.0073(16) 0.031(3) 0.0024(18)
C40 0.051(3) 0.0177(19) 0.056(3) -0.0084(18) 0.028(3) -0.0107(18)
C41 0.032(3) 0.0228(19) 0.069(3) -0.0147(18) 0.024(3) -0.002(2)
C42 0.036(3) 0.0231(19) 0.069(3) 0.0000(17) 0.037(3) 0.0077(19)
C43 0.055(3) 0.031(2) 0.058(3) 0.007(2) 0.037(3) 0.004(2)
C44 0.086(5) 0.039(3) 0.062(4) -0.004(3) 0.043(3) 0.009(2)
C45 0.088(5) 0.044(3) 0.043(3) -0.015(3) 0.033(3) 0.000(2)
C46 0.067(4) 0.035(2) 0.060(3) -0.013(2) 0.029(3) -0.004(2)
C47 0.024(2) 0.0261(19) 0.043(2) -0.0002(16) 0.019(2) -0.0018(17)
C48 0.023(2) 0.0249(18) 0.038(2) 0.0020(15) 0.0152(19) 0.0018(16)
C49 0.022(2) 0.035(2) 0.041(2) -0.0005(17) 0.018(2) 0.0035(17)
C50 0.024(2) 0.031(2) 0.041(2) -0.0032(17) 0.012(2) -0.0031(17)
C51 0.030(3) 0.035(2) 0.045(3) 0.0006(18) 0.018(2) -0.0094(19)
C52 0.023(2) 0.033(2) 0.051(3) 0.0003(17) 0.022(2) -0.0068(18)
C53 0.020(2) 0.034(2) 0.036(2) -0.0034(16) 0.0142(19) 0.0003(17)
C54 0.022(2) 0.038(2) 0.033(2) -0.0036(17) 0.0148(19) -0.0007(17)
C55 0.026(2) 0.045(2) 0.043(3) -0.0018(18) 0.020(2) -0.011(2)
C56 0.042(3) 0.062(3) 0.040(3) -0.004(2) 0.027(3) -0.006(2)
C57 0.038(3) 0.056(3) 0.041(3) -0.009(2) 0.023(2) 0.000(2)
C58 0.020(2) 0.041(2) 0.044(3) -0.0018(17) 0.016(2) 0.0069(19)
C59 0.031(3) 0.0247(19) 0.054(3) 0.0037(17) 0.023(2) -0.0037(18)
C60 0.041(3) 0.048(3) 0.055(3) 0.001(2) 0.017(3) 0.022(2)
C61 0.023(2) 0.028(2) 0.047(3) -0.0004(16) 0.020(2) -0.0025(17)
C62 0.025(2) 0.031(2) 0.055(3) 0.0028(17) 0.021(2) 0.0000(19)
C63 0.030(3) 0.032(2) 0.060(3) 0.0019(18) 0.018(2) 0.005(2)
C64 0.039(3) 0.033(2) 0.061(3) -0.001(2) 0.022(3) 0.007(2)
C65 0.031(3) 0.031(2) 0.054(3) -0.0008(18) 0.023(2) 0.0019(19)
C66 0.026(2) 0.029(2) 0.052(3) 0.0005(17) 0.022(2) -0.0025(18)
C67 0.023(2) 0.030(2) 0.043(2) -0.0002(16) 0.018(2) -0.0059(17)
C68 0.025(2) 0.042(2) 0.041(3) 0.0032(18) 0.014(2) -0.0039(19)
C69 0.034(3) 0.060(3) 0.046(3) 0.002(2) 0.022(2) -0.010(2)
C70 0.034(3) 0.070(3) 0.054(3) -0.006(2) 0.024(3) -0.027(3)
C71 0.045(3) 0.046(3) 0.073(4) -0.007(2) 0.036(3) -0.027(3)
C72 0.028(3) 0.035(2) 0.051(3) -0.0016(18) 0.018(2) -0.0119(19)

loop_
_atom_type_symbol
_atom_type_description
_atom_type_scat_dispersion_real
_atom_type_scat_dispersion_imag
_atom_type_scat_source
C C 0.0070 0.0030 'International Tables Vol C Tables 4.2.6.8 and 6.1.1.4'
H H 0.0000 0.0000 'International Tables Vol C Tables 4.2.6.8 and 6.1.1.4'
O O 0.0210 0.0120 'International Tables Vol C Tables 4.2.6.8 and 6.1.1.4'
P P 0.1650 0.1760 'International Tables Vol C Tables 4.2.6.8 and 6.1.1.4'
Cl Cl 0.2280 0.2890 'International Tables Vol C Tables 4.2.6.8 and 6.1.1.4'
Ru Ru -0.5690 1.4310 'International Tables Vol C Tables 4.2.6.8 and 6.1.1.4'

loop_
_geom_angle_atom_site_label_1
_geom_angle_atom_site_label_2
_geom_angle_atom_site_label_3
_geom_angle
C6 Ru1 C5 37.92(14)
C6 Ru1 C4 67.73(14)
C5 Ru1 C4 37.40(15)
C6 Ru1 C2 66.40(14)
C5 Ru1 C2 78.81(15)
C4 Ru1 C2 66.52(16)
C6 Ru1 C1 36.97(15)
C5 Ru1 C1 67.67(14)
C4 Ru1 C1 79.89(14)
C2 Ru1 C1 37.20(13)
C6 Ru1 C3 78.43(14)
C5 Ru1 C3 66.58(15)
C4 Ru1 C3 37.03(17)
C2 Ru1 C3 36.15(15)
C1 Ru1 C3 66.44(14)
C6 Ru1 P1 93.14(10)
C5 Ru1 P1 96.05(11)
C4 Ru1 P1 123.63(13)
C2 Ru1 P1 152.93(10)
C1 Ru1 P1 116.23(10)
C3 Ru1 P1 160.65(13)
C6 Ru1 Cl1 147.88(11)
C5 Ru1 Cl1 110.06(10)
C4 Ru1 Cl1 85.41(10)
C2 Ru1 Cl1 119.60(10)
C1 Ru1 Cl1 156.45(10)
C3 Ru1 Cl1 90.82(10)
P1 Ru1 Cl1 87.23(4)
C6 Ru1 Cl2 124.08(11)
C5 Ru1 Cl2 161.65(10)
C4 Ru1 Cl2 147.67(13)
C2 Ru1 Cl2 89.81(11)
C1 Ru1 Cl2 94.58(10)
C3 Ru1 Cl2 111.66(12)
P1 Ru1 Cl2 87.53(4)
Cl1 Ru1 Cl2 88.04(4)
C11 P1 C31 108.60(17)
C11 P1 C25 96.86(17)
C31 P1 C25 106.60(16)
C11 P1 Ru1 108.18(11)
C31 P1 Ru1 119.13(13)
C25 P1 Ru1 115.06(11)
C18 O1 C23 116.7(3)
C22 O2 C24 117.6(3)
C6 C1 C2 117.3(3)
C6 C1 C7 120.0(3)
C2 C1 C7 122.2(4)
C6 C1 Ru1 69.20(19)
C2 C1 Ru1 71.12(18)
C7 C1 Ru1 137.1(2)
C3 C2 C1 121.5(4)
C3 C2 Ru1 72.4(2)
C1 C2 Ru1 71.69(19)
C3 C2 H2 119.2
C1 C2 H2 119.2
Ru1 C2 H2 129.1
C2 C3 C4 120.9(4)
C2 C3 Ru1 71.5(2)
C4 C3 Ru1 70.62(19)
C2 C3 H3 119.5
C4 C3 H3 119.5
Ru1 C3 H3 131.3
C3 C4 C5 118.7(4)
C3 C4 C10 120.8(4)
C5 C4 C10 120.5(4)
C3 C4 Ru1 72.3(2)
C5 C4 Ru1 70.53(19)
C10 C4 Ru1 129.9(3)
C4 C5 C6 119.3(4)
C4 C5 Ru1 72.1(2)
C6 C5 Ru1 70.21(19)
C4 C5 H5 120.3
C6 C5 H5 120.3
Ru1 C5 H5 129.8
C1 C6 C5 122.1(3)
C1 C6 Ru1 73.83(19)
C5 C6 Ru1 71.87(19)
C1 C6 H6 119.0
C5 C6 H6 119.0
Ru1 C6 H6 127.5
C9 C7 C1 116.4(4)
C9 C7 C8 110.5(4)
C1 C7 C8 106.9(3)
C9 C7 H7 107.6
C1 C7 H7 107.6
C8 C7 H7 107.6
C7 C8 H8A 109.5
C7 C8 H8B 109.5
H8A C8 H8B 109.5
C7 C8 H8C 109.5
H8A C8 H8C 109.5
H8B C8 H8C 109.5
C7 C9 H9A 109.5
C7 C9 H9B 109.5
H9A C9 H9B 109.5
C7 C9 H9C 109.5
H9A C9 H9C 109.5
H9B C9 H9C 109.5
C4 C10 H10A 109.5
C4 C10 H10B 109.5
H10A C10 H10B 109.5
C4 C10 H10C 109.5
H10A C10 H10C 109.5
H10B C10 H10C 109.5
C12 C11 C16 118.3(3)
C12 C11 P1 130.7(3)
C16 C11 P1 110.9(3)
C11 C12 C13 117.7(3)
C11 C12 C17 128.2(4)
C13 C12 C17 114.1(3)
C14 C13 C12 123.1(4)
C14 C13 H13 118.5
C12 C13 H13 118.5
C13 C14 C15 119.0(4)
C13 C14 H14 120.5
C15 C14 H14 120.5
C16 C15 C14 119.3(4)
C16 C15 H15 120.4
C14 C15 H15 120.4
C15 C16 C11 122.4(4)
C15 C16 H16 118.8
C11 C16 H16 118.8
C18 C17 C22 117.8(3)
C18 C17 C12 121.7(3)
C22 C17 C12 119.9(3)
O1 C18 C17 115.1(3)
O1 C18 C19 123.3(3)
C17 C18 C19 121.6(3)
C20 C19 C18 118.5(4)
C20 C19 H19 120.8
C18 C19 H19 120.8
C21 C20 C19 121.5(4)
C21 C20 H20 119.2
C19 C20 H20 119.2
C20 C21 C22 119.1(4)
C20 C21 H21 120.5
C22 C21 H21 120.5
O2 C22 C21 123.6(3)
O2 C22 C17 115.0(3)
C21 C22 C17 121.5(4)
O1 C23 H23A 109.5
O1 C23 H23B 109.5
H23A C23 H23B 109.5
O1 C23 H23C 109.5
H23A C23 H23C 109.5
H23B C23 H23C 109.5
O2 C24 H24A 109.5
O2 C24 H24B 109.5
H24A C24 H24B 109.5
O2 C24 H24C 109.5
H24A C24 H24C 109.5
H24B C24 H24C 109.5
C26 C25 C30 111.3(3)
C26 C25 P1 116.1(2)
C30 C25 P1 116.8(3)
C26 C25 H25 103.5
C30 C25 H25 103.5
P1 C25 H25 103.5
C27 C26 C25 108.2(3)
C27 C26 H26A 110.1
C25 C26 H26A 110.1
C27 C26 H26B 110.1
C25 C26 H26B 110.1
H26A C26 H26B 108.4
C26 C27 C28 111.9(3)
C26 C27 H27A 109.2
C28 C27 H27A 109.2
C26 C27 H27B 109.2
C28 C27 H27B 109.2
H27A C27 H27B 107.9
C29 C28 C27 113.0(3)
C29 C28 H28A 109.0
C27 C28 H28A 109.0
C29 C28 H28B 109.0
C27 C28 H28B 109.0
H28A C28 H28B 107.8
C30 C29 C28 111.1(3)
C30 C29 H29A 109.4
C28 C29 H29A 109.4
C30 C29 H29B 109.4
C28 C29 H29B 109.4
H29A C29 H29B 108.0
C29 C30 C25 108.5(3)
C29 C30 H30A 110.0
C25 C30 H30A 110.0
C29 C30 H30B 110.0
C25 C30 H30B 110.0
H30A C30 H30B 108.4
C32 C31 C36 109.3(3)
C32 C31 P1 111.4(2)
C36 C31 P1 113.8(2)
C32 C31 H31 107.3
C36 C31 H31 107.3
P1 C31 H31 107.3
C31 C32 C33 112.3(3)
C31 C32 H32A 109.1
C33 C32 H32A 109.1
C31 C32 H32B 109.1
C33 C32 H32B 109.1
H32A C32 H32B 107.9
C34 C33 C32 110.6(3)
C34 C33 H33A 109.5
C32 C33 H33A 109.5
C34 C33 H33B 109.5
C32 C33 H33B 109.5
H33A C33 H33B 108.1
C35 C34 C33 110.1(3)
C35 C34 H34A 109.6
C33 C34 H34A 109.6
C35 C34 H34B 109.6
C33 C34 H34B 109.6
H34A C34 H34B 108.1
C34 C35 C36 112.6(3)
C34 C35 H35A 109.1
C36 C35 H35A 109.1
C34 C35 H35B 109.1
C36 C35 H35B 109.1
H35A C35 H35B 107.8
C35 C36 C31 110.1(3)
C35 C36 H36A 109.6
C31 C36 H36A 109.6
C35 C36 H36B 109.6
C31 C36 H36B 109.6
H36A C36 H36B 108.1
C41 Ru2 C42 38.05(18)
C41 Ru2 C40 37.03(17)
C42 Ru2 C40 67.57(16)
C41 Ru2 C38 78.30(17)
C42 Ru2 C38 65.82(15)
C40 Ru2 C38 66.44(17)
C41 Ru2 C39 66.45(17)
C42 Ru2 C39 78.11(15)
C40 Ru2 C39 37.45(18)
C38 Ru2 C39 35.77(16)
C41 Ru2 C37 67.52(18)
C42 Ru2 C37 36.61(17)
C40 Ru2 C37 79.91(17)
C38 Ru2 C37 37.12(14)
C39 Ru2 C37 66.26(15)
C41 Ru2 P2 96.33(13)
C42 Ru2 P2 94.49(11)
C40 Ru2 P2 122.70(14)
C38 Ru2 P2 154.49(11)
C39 Ru2 P2 160.14(12)
C37 Ru2 P2 117.74(11)
C41 Ru2 Cl3 162.00(14)
C42 Ru2 Cl3 124.32(13)
C40 Ru2 Cl3 147.92(13)
C38 Ru2 Cl3 90.39(11)
C39 Ru2 Cl3 111.60(12)
C37 Ru2 Cl3 95.02(12)
P2 Ru2 Cl3 87.86(4)
C41 Ru2 Cl4 111.36(14)
C42 Ru2 Cl4 149.39(13)
C40 Ru2 Cl4 85.79(13)
C38 Ru2 Cl4 118.01(10)
C39 Ru2 Cl4 89.98(12)
C37 Ru2 Cl4 154.97(11)
P2 Ru2 Cl4 87.28(4)
Cl3 Ru2 Cl4 86.26(4)
C47 P2 C67 108.53(18)
C47 P2 C61 97.24(19)
C67 P2 C61 106.12(18)
C47 P2 Ru2 108.16(12)
C67 P2 Ru2 117.37(14)
C61 P2 Ru2 117.35(12)
C54 O3 C59 117.3(3)
C58 O4 C60 117.9(4)
C42 C37 C38 117.2(4)
C42 C37 C43 121.7(4)
C38 C37 C43 120.3(4)
C42 C37 Ru2 69.9(2)
C38 C37 Ru2 71.0(2)
C43 C37 Ru2 138.6(3)
C39 C38 C37 122.1(4)
C39 C38 Ru2 72.2(2)
C37 C38 Ru2 71.9(2)
C39 C38 H38 118.9
C37 C38 H38 118.9
Ru2 C38 H38 129.6
C38 C39 C40 120.9(4)
C38 C39 Ru2 72.0(2)
C40 C39 Ru2 70.5(2)
C38 C39 H39 119.6
C40 C39 H39 119.6
Ru2 C39 H39 130.6
C41 C40 C39 118.3(4)
C41 C40 C46 122.0(5)
C39 C40 C46 119.7(4)
C41 C40 Ru2 70.9(2)
C39 C40 Ru2 72.1(2)
C46 C40 Ru2 128.4(3)
C40 C41 C42 120.0(4)
C40 C41 Ru2 72.1(2)
C42 C41 Ru2 71.0(2)
C40 C41 H41 120.0
C42 C41 H41 120.0
Ru2 C41 H41 129.2
C37 C42 C41 121.5(4)
C37 C42 Ru2 73.5(2)
C41 C42 Ru2 70.9(2)
C37 C42 H42 119.2
C41 C42 H42 119.2
Ru2 C42 H42 128.8
C37 C43 C45 114.9(4)
C37 C43 C44 107.7(4)
C45 C43 C44 109.9(4)
C37 C43 H43 108.0
C45 C43 H43 108.0
C44 C43 H43 108.0
C43 C44 H44A 109.5
C43 C44 H44B 109.5
H44A C44 H44B 109.5
C43 C44 H44C 109.5
H44A C44 H44C 109.5
H44B C44 H44C 109.5
C43 C45 H45A 109.5
C43 C45 H45B 109.5
H45A C45 H45B 109.5
C43 C45 H45C 109.5
H45A C45 H45C 109.5
H45B C45 H45C 109.5
C40 C46 H46A 109.5
C40 C46 H46B 109.5
H46A C46 H46B 109.5
C40 C46 H46C 109.5
H46A C46 H46C 109.5
H46B C46 H46C 109.5
C52 C47 C48 117.4(4)
C52 C47 P2 111.3(3)
C48 C47 P2 131.3(3)
C49 C48 C47 118.2(4)
C49 C48 C53 113.5(3)
C47 C48 C53 128.3(4)
C50 C49 C48 123.2(4)
C50 C49 H49 118.4
C48 C49 H49 118.4
C49 C50 C51 118.8(4)
C49 C50 H50 120.6
C51 C50 H50 120.6
C52 C51 C50 119.4(4)
C52 C51 H51 120.3
C50 C51 H51 120.3
C51 C52 C47 123.0(4)
C51 C52 H52 118.5
C47 C52 H52 118.5
C54 C53 C58 118.3(4)
C54 C53 C48 122.5(4)
C58 C53 C48 118.5(3)
O3 C54 C53 115.7(3)
O3 C54 C55 123.4(4)
C53 C54 C55 120.9(4)
C56 C55 C54 118.2(4)
C56 C55 H55 120.9
C54 C55 H55 120.9
C57 C56 C55 122.5(4)
C57 C56 H56 118.7
C55 C56 H56 118.7
C56 C57 C58 118.3(4)
C56 C57 H57 120.9
C58 C57 H57 120.9
O4 C58 C57 123.9(4)
O4 C58 C53 114.3(4)
C57 C58 C53 121.9(4)
O3 C59 H59A 109.5
O3 C59 H59B 109.5
H59A C59 H59B 109.5
O3 C59 H59C 109.5
H59A C59 H59C 109.5
H59B C59 H59C 109.5
O4 C60 H60A 109.5
O4 C60 H60B 109.5
H60A C60 H60B 109.5
O4 C60 H60C 109.5
H60A C60 H60C 109.5
H60B C60 H60C 109.5
C62 C61 C66 111.1(3)
C62 C61 P2 112.9(3)
C66 C61 P2 118.4(3)
C62 C61 H61 104.3
C66 C61 H61 104.3
P2 C61 H61 104.3
C63 C62 C61 109.6(3)
C63 C62 H62A 109.8
C61 C62 H62A 109.8
C63 C62 H62B 109.8
C61 C62 H62B 109.8
H62A C62 H62B 108.2
C62 C63 C64 110.9(4)
C62 C63 H63A 109.5
C64 C63 H63A 109.5
C62 C63 H63B 109.5
C64 C63 H63B 109.5
H63A C63 H63B 108.0
C65 C64 C63 111.2(4)
C65 C64 H64A 109.4
C63 C64 H64A 109.4
C65 C64 H64B 109.4
C63 C64 H64B 109.4
H64A C64 H64B 108.0
C64 C65 C66 111.7(4)
C64 C65 H65A 109.3
C66 C65 H65A 109.3
C64 C65 H65B 109.3
C66 C65 H65B 109.3
H65A C65 H65B 107.9
C65 C66 C61 108.7(4)
C65 C66 H66A 109.9
C61 C66 H66A 109.9
C65 C66 H66B 109.9
C61 C66 H66B 109.9
H66A C66 H66B 108.3
C68 C67 C72 109.8(4)
C68 C67 P2 110.9(3)
C72 C67 P2 114.0(3)
C68 C67 H67 107.3
C72 C67 H67 107.3
P2 C67 H67 107.3
C67 C68 C69 111.7(4)
C67 C68 H68A 109.3
C69 C68 H68A 109.3
C67 C68 H68B 109.3
C69 C68 H68B 109.3
H68A C68 H68B 108.0
C70 C69 C68 110.0(4)
C70 C69 H69A 109.7
C68 C69 H69A 109.7
C70 C69 H69B 109.7
C68 C69 H69B 109.7
H69A C69 H69B 108.2
C71 C70 C69 110.9(4)
C71 C70 H70A 109.5
C69 C70 H70A 109.5
C71 C70 H70B 109.5
C69 C70 H70B 109.5
H70A C70 H70B 108.0
C70 C71 C72 113.4(4)
C70 C71 H71A 108.9
C72 C71 H71A 108.9
C70 C71 H71B 108.9
C72 C71 H71B 108.9
H71A C71 H71B 107.7
C71 C72 C67 110.5(4)
C71 C72 H72A 109.5
C67 C72 H72A 109.5
C71 C72 H72B 109.5
C67 C72 H72B 109.5
H72A C72 H72B 108.1

loop_
_geom_bond_atom_site_label_1
_geom_bond_atom_site_label_2
_geom_bond_distance
Ru1 C6 2.205(3)
Ru1 C5 2.227(3)
Ru1 C4 2.247(3)
Ru1 C2 2.258(3)
Ru1 C1 2.266(3)
Ru1 C3 2.270(3)
Ru1 P1 2.4206(10)
Ru1 Cl1 2.4441(10)
Ru1 Cl2 2.4445(11)
P1 C11 1.884(4)
P1 C31 1.886(4)
P1 C25 1.893(4)
O1 C18 1.379(4)
O1 C23 1.446(4)
O2 C22 1.387(5)
O2 C24 1.443(5)
C1 C6 1.419(6)
C1 C2 1.443(5)
C1 C7 1.528(5)
C2 C3 1.405(6)
C2 H2 0.9500
C3 C4 1.435(7)
C3 H3 0.9500
C4 C5 1.435(6)
C4 C10 1.513(6)
C5 C6 1.440(5)
C5 H5 0.9500
C6 H6 0.9500
C7 C9 1.509(7)
C7 C8 1.535(5)
C7 H7 1.0000
C8 H8A 0.9800
C8 H8B 0.9800
C8 H8C 0.9800
C9 H9A 0.9800
C9 H9B 0.9800
C9 H9C 0.9800
C10 H10A 0.9800
C10 H10B 0.9800
C10 H10C 0.9800
C11 C12 1.419(5)
C11 C16 1.428(5)
C12 C13 1.420(6)
C12 C17 1.516(5)
C13 C14 1.394(6)
C13 H13 0.9500
C14 C15 1.400(6)
C14 H14 0.9500
C15 C16 1.393(6)
C15 H15 0.9500
C16 H16 0.9500
C17 C18 1.411(5)
C17 C22 1.417(5)
C18 C19 1.414(5)
C19 C20 1.407(6)
C19 H19 0.9500
C20 C21 1.394(6)
C20 H20 0.9500
C21 C22 1.408(5)
C21 H21 0.9500
C23 H23A 0.9800
C23 H23B 0.9800
C23 H23C 0.9800
C24 H24A 0.9800
C24 H24B 0.9800
C24 H24C 0.9800
C25 C26 1.546(5)
C25 C30 1.552(5)
C25 H25 1.0000
C26 C27 1.540(5)
C26 H26A 0.9900
C26 H26B 0.9900
C27 C28 1.549(6)
C27 H27A 0.9900
C27 H27B 0.9900
C28 C29 1.542(6)
C28 H28A 0.9900
C28 H28B 0.9900
C29 C30 1.537(5)
C29 H29A 0.9900
C29 H29B 0.9900
C30 H30A 0.9900
C30 H30B 0.9900
C31 C32 1.541(5)
C31 C36 1.558(5)
C31 H31 1.0000
C32 C33 1.544(5)
C32 H32A 0.9900
C32 H32B 0.9900
C33 C34 1.538(6)
C33 H33A 0.9900
C33 H33B 0.9900
C34 C35 1.538(6)
C34 H34A 0.9900
C34 H34B 0.9900
C35 C36 1.539(5)
C35 H35A 0.9900
C35 H35B 0.9900
C36 H36A 0.9900
C36 H36B 0.9900
Ru2 C41 2.228(4)
Ru2 C42 2.230(4)
Ru2 C40 2.244(4)
Ru2 C38 2.263(4)
Ru2 C39 2.265(4)
Ru2 C37 2.276(4)
Ru2 P2 2.4181(11)
Ru2 Cl3 2.4426(11)
Ru2 Cl4 2.4508(11)
P2 C47 1.877(4)
P2 C67 1.883(4)
P2 C61 1.884(4)
O3 C54 1.380(5)
O3 C59 1.445(4)
O4 C58 1.390(5)
O4 C60 1.438(5)
C37 C42 1.416(7)
C37 C38 1.445(6)
C37 C43 1.532(7)
C38 C39 1.391(6)
C38 H38 0.9500
C39 C40 1.448(7)
C39 H39 0.9500
C40 C41 1.420(6)
C40 C46 1.510(7)
C41 C42 1.453(7)
C41 H41 0.9500
C42 H42 0.9500
C43 C45 1.541(7)
C43 C44 1.544(6)
C43 H43 1.0000
C44 H44A 0.9800
C44 H44B 0.9800
C44 H44C 0.9800
C45 H45A 0.9800
C45 H45B 0.9800
C45 H45C 0.9800
C46 H46A 0.9800
C46 H46B 0.9800
C46 H46C 0.9800
C47 C52 1.418(6)
C47 C48 1.437(5)
C48 C49 1.411(6)
C48 C53 1.513(6)
C49 C50 1.394(6)
C49 H49 0.9500
C50 C51 1.400(6)
C50 H50 0.9500
C51 C52 1.397(6)
C51 H51 0.9500
C52 H52 0.9500
C53 C54 1.414(6)
C53 C58 1.416(6)
C54 C55 1.417(5)
C55 C56 1.407(6)
C55 H55 0.9500
C56 C57 1.392(7)
C56 H56 0.9500
C57 C58 1.401(6)
C57 H57 0.9500
C59 H59A 0.9800
C59 H59B 0.9800
C59 H59C 0.9800
C60 H60A 0.9800
C60 H60B 0.9800
C60 H60C 0.9800
C61 C62 1.550(6)
C61 C66 1.558(5)
C61 H61 1.0000
C62 C63 1.537(6)
C62 H62A 0.9900
C62 H62B 0.9900
C63 C64 1.540(6)
C63 H63A 0.9900
C63 H63B 0.9900
C64 C65 1.538(6)
C64 H64A 0.9900
C64 H64B 0.9900
C65 C66 1.551(6)
C65 H65A 0.9900
C65 H65B 0.9900
C66 H66A 0.9900
C66 H66B 0.9900
C67 C68 1.546(6)
C67 C72 1.553(6)
C67 H67 1.0000
C68 C69 1.551(6)
C68 H68A 0.9900
C68 H68B 0.9900
C69 C70 1.537(7)
C69 H69A 0.9900
C69 H69B 0.9900
C70 C71 1.527(8)
C70 H70A 0.9900
C70 H70B 0.9900
C71 C72 1.535(6)
C71 H71A 0.9900
C71 H71B 0.9900
C72 H72A 0.9900
C72 H72B 0.9900

loop_
_geom_hbond_atom_site_label_D
_geom_hbond_atom_site_label_H
_geom_hbond_atom_site_label_A
_geom_hbond_site_symmetry_A
_geom_hbond_distance_DH
_geom_hbond_distance_HA
_geom_hbond_distance_DA
_geom_hbond_angle_DHA
C6 H6 O2 . 0.95 2.50 3.328(6) 146
C30 H30A Cl2 . 0.99 2.74 3.552(4) 139
C45 H45C Cl3 . 0.98 2.79 3.577(5) 137
C46 H46C Cl4 . 0.98 2.68 3.302(4) 122
C62 H62A O3 . 0.99 2.58 3.261(6) 126
C66 H66B Cl4 . 0.99 2.71 3.388(4) 126
C72 H72A Cl3 . 0.99 2.78 3.617(6) 143
C38 H38 Cl1 . 0.95 2.70 3.376(4) 129
C33 H33B Cg3 1_555 0.99 2.97 3.703(5) 132
C69 H69A Cg8 1_555 0.99 2.91 3.649(6) 132
C60 H60B Cg3 1_455 0.98 2.84 3.655(6) 142
C24 H24B Cg8 1_655 0.98 2.85 3.710(6) 147

loop_
_geom_torsion_atom_site_label_1
_geom_torsion_atom_site_label_2
_geom_torsion_atom_site_label_3
_geom_torsion_atom_site_label_4
_geom_torsion
C6 C1 C2 C3 1.6(5)
C7 C1 C2 C3 -170.8(3)
Ru1 C1 C2 C3 54.8(3)
C6 C1 C2 Ru1 -53.2(3)
C7 C1 C2 Ru1 134.4(3)
C1 C2 C3 C4 -2.0(5)
Ru1 C2 C3 C4 52.5(3)
C1 C2 C3 Ru1 -54.5(3)
C2 C3 C4 C5 2.2(5)
Ru1 C3 C4 C5 55.0(3)
C2 C3 C4 C10 -179.3(3)
Ru1 C3 C4 C10 -126.4(3)
C2 C3 C4 Ru1 -52.8(3)
C3 C4 C5 C6 -2.1(5)
C10 C4 C5 C6 179.4(3)
Ru1 C4 C5 C6 53.8(3)
C3 C4 C5 Ru1 -55.9(3)
C10 C4 C5 Ru1 125.5(3)
C2 C1 C6 C5 -1.5(5)
C7 C1 C6 C5 171.0(3)
Ru1 C1 C6 C5 -55.6(3)
C2 C1 C6 Ru1 54.1(3)
C7 C1 C6 Ru1 -133.3(3)
C4 C5 C6 C1 1.8(5)
Ru1 C5 C6 C1 56.5(3)
C4 C5 C6 Ru1 -54.7(3)
C6 C1 C7 C9 149.8(4)
C2 C1 C7 C9 -38.0(6)
Ru1 C1 C7 C9 58.7(6)
C6 C1 C7 C8 -86.2(4)
C2 C1 C7 C8 86.0(4)
Ru1 C1 C7 C8 -177.3(3)
C31 P1 C11 C12 8.6(4)
C25 P1 C11 C12 118.7(4)
Ru1 P1 C11 C12 -122.0(3)
C31 P1 C11 C16 -169.5(3)
C25 P1 C11 C16 -59.4(3)
Ru1 P1 C11 C16 59.8(3)
C16 C11 C12 C13 4.5(5)
P1 C11 C12 C13 -173.6(3)
C16 C11 C12 C17 -173.0(3)
P1 C11 C12 C17 9.0(6)
C11 C12 C13 C14 -2.1(6)
C17 C12 C13 C14 175.7(4)
C12 C13 C14 C15 -1.1(6)
C13 C14 C15 C16 1.8(6)
C14 C15 C16 C11 0.7(6)
C12 C11 C16 C15 -3.9(5)
P1 C11 C16 C15 174.5(3)
C11 C12 C17 C18 -95.8(5)
C13 C12 C17 C18 86.7(5)
C11 C12 C17 C22 92.6(5)
C13 C12 C17 C22 -85.0(5)
C23 O1 C18 C17 167.6(4)
C23 O1 C18 C19 -11.5(5)
C22 C17 C18 O1 -179.3(3)
C12 C17 C18 O1 8.9(5)
C22 C17 C18 C19 -0.2(6)
C12 C17 C18 C19 -172.0(4)
O1 C18 C19 C20 179.3(4)
C17 C18 C19 C20 0.2(6)
C18 C19 C20 C21 0.2(6)
C19 C20 C21 C22 -0.6(7)
C24 O2 C22 C21 2.0(6)
C24 O2 C22 C17 -178.8(4)
C20 C21 C22 O2 179.8(4)
C20 C21 C22 C17 0.7(6)
C18 C17 C22 O2 -179.5(3)
C12 C17 C22 O2 -7.5(5)
C18 C17 C22 C21 -0.3(6)
C12 C17 C22 C21 171.7(4)
C11 P1 C25 C26 -53.1(3)
C31 P1 C25 C26 58.7(3)
Ru1 P1 C25 C26 -166.9(2)
C11 P1 C25 C30 172.4(3)
C31 P1 C25 C30 -75.9(3)
Ru1 P1 C25 C30 58.6(3)
C30 C25 C26 C27 -61.2(4)
P1 C25 C26 C27 161.8(3)
C25 C26 C27 C28 55.3(4)
C26 C27 C28 C29 -52.5(4)
C27 C28 C29 C30 52.8(4)
C28 C29 C30 C25 -56.3(4)
C26 C25 C30 C29 62.2(4)
P1 C25 C30 C29 -161.3(2)
C11 P1 C31 C32 -92.0(3)
C25 P1 C31 C32 164.6(3)
Ru1 P1 C31 C32 32.3(3)
C11 P1 C31 C36 143.8(3)
C25 P1 C31 C36 40.4(3)
Ru1 P1 C31 C36 -91.8(3)
C36 C31 C32 C33 -57.2(4)
P1 C31 C32 C33 176.2(3)
C31 C32 C33 C34 57.2(5)
C32 C33 C34 C35 -55.0(5)
C33 C34 C35 C36 56.3(5)
C34 C35 C36 C31 -57.0(5)
C32 C31 C36 C35 56.0(4)
P1 C31 C36 C35 -178.7(3)
C42 C37 C38 C39 0.0(5)
C43 C37 C38 C39 170.0(3)
Ru2 C37 C38 C39 -54.2(3)
C42 C37 C38 Ru2 54.2(3)
C43 C37 C38 Ru2 -135.8(3)
C37 C38 C39 C40 1.2(6)
Ru2 C38 C39 C40 -52.9(3)
C37 C38 C39 Ru2 54.1(3)
C38 C39 C40 C41 -2.0(6)
Ru2 C39 C40 C41 -55.6(3)
C38 C39 C40 C46 178.1(4)
Ru2 C39 C40 C46 124.5(4)
C38 C39 C40 Ru2 53.6(3)
C39 C40 C41 C42 1.7(6)
C46 C40 C41 C42 -178.4(4)
Ru2 C40 C41 C42 -54.5(3)
C39 C40 C41 Ru2 56.2(3)
C46 C40 C41 Ru2 -123.9(4)
C38 C37 C42 C41 -0.3(5)
C43 C37 C42 C41 -170.2(4)
Ru2 C37 C42 C41 54.4(3)
C38 C37 C42 Ru2 -54.7(3)
C43 C37 C42 Ru2 135.4(4)
C40 C41 C42 C37 -0.6(6)
Ru2 C41 C42 C37 -55.6(3)
C40 C41 C42 Ru2 55.0(3)
C42 C37 C43 C45 -148.6(4)
C38 C37 C43 C45 41.8(5)
Ru2 C37 C43 C45 -53.4(6)
C42 C37 C43 C44 88.6(5)
C38 C37 C43 C44 -81.0(5)
Ru2 C37 C43 C44 -176.3(4)
C67 P2 C47 C52 173.9(3)
C61 P2 C47 C52 64.2(3)
Ru2 P2 C47 C52 -57.7(3)
C67 P2 C47 C48 -6.9(4)
C61 P2 C47 C48 -116.7(4)
Ru2 P2 C47 C48 121.4(4)
C52 C47 C48 C49 0.5(6)
P2 C47 C48 C49 -178.5(3)
C52 C47 C48 C53 177.4(4)
P2 C47 C48 C53 -1.7(6)
C47 C48 C49 C50 -0.4(6)
C53 C48 C49 C50 -177.8(4)
C48 C49 C50 C51 0.0(6)
C49 C50 C51 C52 0.3(6)
C50 C51 C52 C47 -0.2(7)
C48 C47 C52 C51 -0.2(6)
P2 C47 C52 C51 179.0(3)
C49 C48 C53 C54 -94.7(5)
C47 C48 C53 C54 88.3(5)
C49 C48 C53 C58 75.2(5)
C47 C48 C53 C58 -101.8(5)
C59 O3 C54 C53 -163.0(3)
C59 O3 C54 C55 16.5(6)
C58 C53 C54 O3 -179.2(4)
C48 C53 C54 O3 -9.2(6)
C58 C53 C54 C55 1.3(6)
C48 C53 C54 C55 171.2(4)
O3 C54 C55 C56 179.2(4)
C53 C54 C55 C56 -1.4(6)
C54 C55 C56 C57 1.2(7)
C55 C56 C57 C58 -1.0(7)
C60 O4 C58 C57 5.3(6)
C60 O4 C58 C53 -175.3(4)
C56 C57 C58 O4 -179.7(4)
C56 C57 C58 C53 1.0(7)
C54 C53 C58 O4 179.5(4)
C48 C53 C58 O4 9.1(5)
C54 C53 C58 C57 -1.1(6)
C48 C53 C58 C57 -171.4(4)
C47 P2 C61 C62 57.1(3)
C67 P2 C61 C62 -54.7(3)
Ru2 P2 C61 C62 171.8(2)
C47 P2 C61 C66 -170.7(3)
C67 P2 C61 C66 77.6(3)
Ru2 P2 C61 C66 -55.9(3)
C66 C61 C62 C63 59.2(5)
P2 C61 C62 C63 -165.2(3)
C61 C62 C63 C64 -57.5(5)
C62 C63 C64 C65 56.4(5)
C63 C64 C65 C66 -56.2(5)
C64 C65 C66 C61 56.3(4)
C62 C61 C66 C65 -58.0(4)
P2 C61 C66 C65 169.0(3)
C47 P2 C67 C68 85.1(3)
C61 P2 C67 C68 -171.3(3)
Ru2 P2 C67 C68 -37.9(3)
C47 P2 C67 C72 -150.4(3)
C61 P2 C67 C72 -46.8(4)
Ru2 P2 C67 C72 86.7(3)
C72 C67 C68 C69 57.4(5)
P2 C67 C68 C69 -175.7(3)
C67 C68 C69 C70 -57.7(5)
C68 C69 C70 C71 55.3(5)
C69 C70 C71 C72 -55.2(5)
C70 C71 C72 C67 54.9(5)
C68 C67 C72 C71 -54.8(5)
P2 C67 C72 C71 -179.9(3)

_cod_database_fobs_code 2242416
